data_1544753
loop_
_publ_author_name
'Creutz, Sidney E.'
'Peters, Jonas C.'

_publ_section_title
;
 Exploring secondary-sphere interactions in Fe-N x H y complexes relevant
 to N2 fixation.
;
_journal_issue 3
_journal_name_full 'Chemical science'
_journal_page_first 2321
_journal_page_last 2328
_journal_paper_doi 10.1039/c6sc04805f
_journal_volume 8
_journal_year 2017
_chemical_formula_sum 'C69 H71 B F24 Fe N2 O0.5 P3 Si'
_chemical_formula_weight 1579.93
_chemical_name_common 'Compound 3'
_chemical_name_systematic {[SiP(iPr)2P(NMe)]FeNH3}{BArF4}
_chemical_properties_physical ', Air-sensitive,Moisture-sensitive'
_space_group_crystal_system triclinic
_space_group_IT_number 2
_space_group_name_Hall '-P 1'
_space_group_name_H-M_alt 'P -1'
_symmetry_space_group_name_Hall '-P 1'
_symmetry_space_group_name_H-M 'P -1'
_atom_sites_solution_hydrogens mixed
_audit_creation_method SHELXL-2013
_audit_update_record
;
2016-10-24 deposited with the CCDC.
2016-12-08 downloaded from the CCDC.
;
_cell_angle_alpha 107.944(3)
_cell_angle_beta 103.367(3)
_cell_angle_gamma 104.913(3)
_cell_formula_units_Z 2
_cell_length_a 13.2134(6)
_cell_length_b 16.5453(8)
_cell_length_c 19.1158(9)
_cell_measurement_reflns_used 9400
_cell_measurement_temperature 100(2)
_cell_measurement_theta_max 74.65
_cell_measurement_theta_min 2.58
_cell_volume 3616.2(3)
_computing_structure_refinement 'SHELXL-2013 (Sheldrick, 2013)'
_diffrn_ambient_temperature 100(2)
_diffrn_measured_fraction_theta_full 0.999
_diffrn_measured_fraction_theta_max 0.991
_diffrn_measurement_device_type 'Photon 100 CMOS'
_diffrn_measurement_method '\f and \w scans'
_diffrn_radiation_type CuK\a
_diffrn_radiation_wavelength 1.54178
_diffrn_reflns_av_R_equivalents 0.1344
_diffrn_reflns_av_unetI/netI 0.0621
_diffrn_reflns_Laue_measured_fraction_full 0.999
_diffrn_reflns_Laue_measured_fraction_max 0.991
_diffrn_reflns_limit_h_max 16
_diffrn_reflns_limit_h_min -16
_diffrn_reflns_limit_k_max 20
_diffrn_reflns_limit_k_min -20
_diffrn_reflns_limit_l_max 23
_diffrn_reflns_limit_l_min -23
_diffrn_reflns_number 134383
_diffrn_reflns_point_group_measured_fraction_full 0.999
_diffrn_reflns_point_group_measured_fraction_max 0.991
_diffrn_reflns_theta_full 67.679
_diffrn_reflns_theta_max 75.260
_diffrn_reflns_theta_min 2.581
_exptl_absorpt_coefficient_mu 3.393
_exptl_absorpt_correction_T_max 0.7431
_exptl_absorpt_correction_T_min 0.6304
_exptl_absorpt_correction_type multi-scan
_exptl_crystal_colour orange
_exptl_crystal_density_diffrn 1.451
_exptl_crystal_description block
_exptl_crystal_F_000 1618
_refine_diff_density_max 0.699
_refine_diff_density_min -0.607
_refine_diff_density_rms 0.074
_refine_ls_extinction_method none
_refine_ls_goodness_of_fit_ref 1.014
_refine_ls_hydrogen_treatment mixed
_refine_ls_matrix_type full
_refine_ls_number_parameters 1078
_refine_ls_number_reflns 14802
_refine_ls_number_restraints 2398
_refine_ls_restrained_S_all 0.945
_refine_ls_R_factor_all 0.1025
_refine_ls_R_factor_gt 0.0690
_refine_ls_shift/su_max 0.001
_refine_ls_shift/su_mean 0.000
_refine_ls_structure_factor_coef Fsqd
_refine_ls_weighting_details 'w=1/[\s^2^(Fo^2^)+(0.0763P)^2^+6.5212P] where P=(Fo^2^+2Fc^2^)/3'
_refine_ls_weighting_scheme calc
_refine_ls_wR_factor_gt 0.1612
_refine_ls_wR_factor_ref 0.1811
_reflns_Friedel_coverage 0.000
_reflns_number_gt 10468
_reflns_number_total 14802
_reflns_threshold_expression 'I > 2\s(I)'
_cod_data_source_file c6sc04805f2.cif
_cod_data_source_block p14067_final
_cod_depositor_comments
;Adding full bibliography for 1544751--1544760.cif.

 Adding full bibliography for 1544751--1544760.cif.
;
_cod_original_formula_sum 'C69 H71 B F24 Fe N2 O0.50 P3 Si'
_cod_database_code 1544753
_shelx_space_group_comment
;
The symmetry employed for this shelxl refinement is uniquely defined
by the following loop, which should always be used as a source of
symmetry information in preference to the above space-group names.
They are only intended as comments.
;
_shelxl_version_number 2013-3

loop_
_space_group_symop_operation_xyz
'x, y, z'
'-x, -y, -z'

loop_
_atom_site_label
_atom_site_type_symbol
_atom_site_fract_x
_atom_site_fract_y
_atom_site_fract_z
_atom_site_U_iso_or_equiv
_atom_site_adp_type
_atom_site_occupancy
_atom_site_site_symmetry_order
_atom_site_calc_flag
_atom_site_refinement_flags_posn
_atom_site_refinement_flags_adp
_atom_site_refinement_flags_occupancy
_atom_site_disorder_assembly
_atom_site_disorder_group
Fe1 Fe 0.71421(5) 0.59984(4) 0.85509(3) 0.02581(15) Uani 1 1 d . U . . .
P3 P 0.60602(8) 0.47619(6) 0.87034(5) 0.0262(2) Uani 1 1 d . U . . .
Si1 Si 0.78364(9) 0.64525(7) 0.98872(6) 0.0288(2) Uani 1 1 d . U . . .
P2 P 0.89743(9) 0.61235(7) 0.87129(6) 0.0348(2) Uani 1 1 d . U . . .
P1 P 0.67566(11) 0.73446(8) 0.89514(7) 0.0435(3) Uani 1 1 d . U . . .
F453 F 0.0149(2) 0.51196(18) 0.38416(17) 0.0502(7) Uani 1 1 d . U . . .
F733 F 0.2764(2) 0.38071(19) 0.48001(17) 0.0555(7) Uani 1 1 d . U . . .
F732 F 0.3517(3) 0.2810(2) 0.46853(19) 0.0694(9) Uani 1 1 d . U . . .
F731 F 0.3269(3) 0.3345(3) 0.38101(18) 0.0776(10) Uani 1 1 d . U . . .
F452 F -0.0909(3) 0.57999(19) 0.4204(2) 0.0731(9) Uani 1 1 d . U . . .
F451 F -0.1474(3) 0.4787(2) 0.30632(19) 0.0874(13) Uani 1 1 d . U . . .
F553 F -0.1476(3) -0.1309(2) 0.4966(2) 0.0831(11) Uani 1 1 d . U . . .
F552 F -0.2218(4) -0.1453(2) 0.3815(2) 0.1006(14) Uani 1 1 d . U . . .
F533 F 0.0551(3) 0.1744(3) 0.70402(18) 0.0928(12) Uani 1 1 d . U . . .
N1 N 0.6441(4) 0.5510(3) 0.7361(2) 0.0416(9) Uani 1 1 d . U . . .
F551 F -0.3088(3) -0.1278(2) 0.4607(3) 0.1137(17) Uani 1 1 d . U . . .
F633 F -0.6459(3) -0.0390(3) 0.1706(3) 0.1160(18) Uani 1 1 d . U . . .
C61 C -0.2558(3) 0.1236(2) 0.3016(2) 0.0299(8) Uani 1 1 d . U . . .
F632 F -0.5618(3) -0.0912(3) 0.2416(3) 0.1088(15) Uani 1 1 d . U . . .
C51 C -0.1398(3) 0.1328(3) 0.4458(2) 0.0307(8) Uani 1 1 d . U . . .
C66 C -0.2525(4) 0.1354(3) 0.2327(2) 0.0323(8) Uani 1 1 d . U . . .
H66 H -0.1832 0.1685 0.2313 0.039 Uiso 1 1 calc R U . . .
N2 N 0.4369(3) 0.4145(3) 0.7257(2) 0.0522(10) Uani 1 1 d . U . . .
F532 F -0.0682(4) 0.2310(3) 0.7034(2) 0.1101(15) Uani 1 1 d . U . . .
C36 C 0.6656(3) 0.4663(3) 0.9624(2) 0.0280(8) Uani 1 1 d . U . . .
C31 C 0.7489(3) 0.5463(3) 1.0198(2) 0.0306(8) Uani 1 1 d . U . . .
F531 F 0.0698(5) 0.2881(3) 0.6747(2) 0.150(3) Uani 1 1 d . U . . .
C731 C 0.1671(3) 0.2344(3) 0.3846(2) 0.0347(8) Uani 1 1 d . U . . .
C46 C -0.1107(3) 0.3486(3) 0.3903(2) 0.0312(8) Uani 1 1 d . U . . .
H46 H -0.0607 0.3425 0.3620 0.037 Uiso 1 1 calc R U . . .
C631 C -0.4539(4) 0.0385(3) 0.2323(2) 0.0373(9) Uani 1 1 d . U . . .
F631 F -0.5901(3) 0.0297(3) 0.2916(3) 0.1249(18) Uani 1 1 d . U . . .
C35 C 0.6328(4) 0.3885(3) 0.9772(3) 0.0386(9) Uani 1 1 d . U . . .
H35 H 0.5748 0.3351 0.9384 0.046 Uiso 1 1 calc R U . . .
C71 C -0.0323(3) 0.1760(3) 0.3589(2) 0.0290(8) Uani 1 1 d . U . . .
C41 C -0.1556(3) 0.2781(2) 0.4124(2) 0.0276(7) Uani 1 1 d . U . . .
C62 C -0.3600(3) 0.0741(3) 0.2994(2) 0.0321(8) Uani 1 1 d . U . . .
H62 H -0.3674 0.0642 0.3446 0.038 Uiso 1 1 calc R U . . .
C451 C -0.1364(3) 0.4275(3) 0.4081(2) 0.0311(8) Uani 1 1 d . U . . .
C76 C -0.0349(4) 0.0978(3) 0.3013(2) 0.0348(9) Uani 1 1 d . U . . .
H76 H -0.1042 0.0494 0.2720 0.042 Uiso 1 1 calc R U . . .
C44 C -0.2083(4) 0.4390(3) 0.4485(3) 0.0374(9) Uani 1 1 d . U . . .
H44 H -0.2264 0.4925 0.4604 0.045 Uiso 1 1 calc R U . . .
C751 C 0.0535(4) 0.0045(3) 0.2232(3) 0.0464(11) Uani 1 1 d . U . . .
C651 C -0.3458(4) 0.1011(3) 0.1664(2) 0.0363(9) Uani 1 1 d . U . . .
C52 C -0.0819(4) 0.1869(3) 0.5249(2) 0.0363(9) Uani 1 1 d . U . . .
H52 H -0.0540 0.2511 0.5412 0.044 Uiso 1 1 calc R U . . .
C75 C 0.0590(4) 0.0881(3) 0.2855(2) 0.0377(9) Uani 1 1 d . U . . .
C72 C 0.0719(3) 0.2434(3) 0.4004(2) 0.0333(8) Uani 1 1 d . U . . .
H72 H 0.0785 0.2973 0.4407 0.040 Uiso 1 1 calc R U . . .
C74 C 0.1618(4) 0.1568(3) 0.3269(2) 0.0376(9) Uani 1 1 d . U . . .
H74 H 0.2267 0.1509 0.3160 0.045 Uiso 1 1 calc R U . . .
C56 C -0.1792(3) 0.0397(3) 0.4256(2) 0.0339(9) Uani 1 1 d . U . . .
H56 H -0.2185 0.0006 0.3723 0.041 Uiso 1 1 calc R U . . .
C45 C -0.0899(4) 0.4986(3) 0.3794(3) 0.0402(10) Uani 1 1 d . U . . .
C316 C 0.5703(4) 0.3617(3) 0.7966(3) 0.0415(10) Uani 1 1 d . U . . .
H31A H 0.6391 0.3529 0.7896 0.050 Uiso 1 1 calc R U . . .
H31B H 0.5355 0.3159 0.8154 0.050 Uiso 1 1 calc R U . . .
C42 C -0.2281(3) 0.2925(3) 0.4540(2) 0.0344(9) Uani 1 1 d . U . . .
H42 H -0.2607 0.2469 0.4708 0.041 Uiso 1 1 calc R U . . .
C431 C -0.2542(4) 0.3706(3) 0.4716(3) 0.0407(10) Uani 1 1 d . U . . .
C73 C 0.2779(4) 0.3072(3) 0.4280(3) 0.0415(10) Uani 1 1 d . U . . .
C312 C 0.4625(3) 0.4634(3) 0.8677(2) 0.0355(9) Uani 1 1 d . U . . .
H31C H 0.4406 0.4261 0.8971 0.043 Uiso 1 1 calc R U . . .
H31D H 0.4588 0.5240 0.8934 0.043 Uiso 1 1 calc R U . . .
C64 C -0.4476(4) 0.0517(3) 0.1651(2) 0.0384(9) Uani 1 1 d . U . . .
H64 H -0.5116 0.0273 0.1196 0.046 Uiso 1 1 calc R U . . .
C21 C 0.9402(3) 0.6973(3) 1.0287(3) 0.0390(9) Uani 1 1 d . U . . .
C55 C -0.1629(4) 0.0015(3) 0.4810(3) 0.0434(10) Uani 1 1 d . U . . .
C54 C -0.1060(4) 0.0560(3) 0.5589(3) 0.0518(12) Uani 1 1 d . U . . .
H54 H -0.0958 0.0301 0.5968 0.062 Uiso 1 1 calc R U . . .
C531 C -0.0641(4) 0.1491(3) 0.5808(3) 0.0457(11) Uani 1 1 d . U . . .
C26 C 0.9909(4) 0.6756(3) 0.9719(3) 0.0433(10) Uani 1 1 d . U . . .
C23 C 1.1225(4) 0.7787(3) 1.1277(3) 0.0573(13) Uani 1 1 d . U . . .
H23 H 1.1673 0.8149 1.1807 0.069 Uiso 1 1 calc R U . . .
C65 C -0.3335(4) 0.1197(3) 0.0962(3) 0.0468(11) Uani 1 1 d . U . . .
C32 C 0.7981(4) 0.5445(4) 1.0921(3) 0.0455(11) Uani 1 1 d . U . . .
H32 H 0.8539 0.5982 1.1322 0.055 Uiso 1 1 calc R U . . .
C25 C 1.1070(4) 0.7039(4) 0.9954(3) 0.0549(13) Uani 1 1 d . U . . .
H25 H 1.1416 0.6871 0.9576 0.066 Uiso 1 1 calc R U . . .
C313 C 0.3804(4) 0.4181(4) 0.7831(3) 0.0480(11) Uani 1 1 d . U . . .
H31E H 0.3344 0.3555 0.7732 0.058 Uiso 1 1 calc R U . . .
H31F H 0.3300 0.4523 0.7766 0.058 Uiso 1 1 calc R U . . .
C34 C 0.6857(4) 0.3896(4) 1.0494(3) 0.0504(12) Uani 1 1 d . U . . .
H34 H 0.6650 0.3359 1.0595 0.060 Uiso 1 1 calc R U . . .
C22 C 1.0077(4) 0.7493(3) 1.1061(3) 0.0472(11) Uani 1 1 d . U . . .
H22 H 0.9744 0.7649 1.1449 0.057 Uiso 1 1 calc R U . . .
C24 C 1.1718(4) 0.7555(4) 1.0719(3) 0.0617(15) Uani 1 1 d . U . . .
H24 H 1.2506 0.7751 1.0866 0.074 Uiso 1 1 calc R U . . .
C551 C -0.2110(5) -0.0999(3) 0.4558(3) 0.0580(13) Uani 1 1 d . U . . .
B1 B -0.1453(4) 0.1779(3) 0.3807(2) 0.0290(9) Uani 1 1 d . U . . .
C33 C 0.7673(4) 0.4669(4) 1.1064(3) 0.0551(13) Uani 1 1 d . U . . .
H33 H 0.8027 0.4669 1.1557 0.066 Uiso 1 1 calc R U . . .
C63 C -0.5618(4) -0.0147(4) 0.2338(3) 0.0570(13) Uani 1 1 d . U . . .
C53 C -0.0025(6) 0.2102(4) 0.6646(3) 0.0677(16) Uani 1 1 d . U . . .
C315 C 0.4910(5) 0.3470(4) 0.7187(3) 0.0606(14) Uani 1 1 d . U . . .
H31G H 0.5326 0.3499 0.6820 0.073 Uiso 1 1 calc R U . . .
H31H H 0.4333 0.2855 0.6965 0.073 Uiso 1 1 calc R U . . .
C43 C -0.3332(5) 0.3825(4) 0.5156(4) 0.0637(14) Uani 1 1 d . U . . .
C314 C 0.3572(5) 0.3939(5) 0.6489(3) 0.082(2) Uani 1 1 d . U . . .
H31I H 0.3199 0.4384 0.6539 0.122 Uiso 1 1 calc R U . . .
H31J H 0.3016 0.3328 0.6298 0.122 Uiso 1 1 calc R U . . .
H31K H 0.3970 0.3966 0.6118 0.122 Uiso 1 1 calc R U . . .
C1S1 C -0.373(4) 0.122(3) 0.5700(17) 0.137(10) Uani 0.5 1 d D U P A -1
H1S1 H -0.3681 0.1232 0.5198 0.206 Uiso 0.5 1 calc R U P A -1
H1S2 H -0.3023 0.1226 0.6012 0.206 Uiso 0.5 1 calc R U P A -1
H1S3 H -0.3876 0.1759 0.5982 0.206 Uiso 0.5 1 calc R U P A -1
C2S1 C -0.461(5) 0.042(3) 0.557(2) 0.135(6) Uani 0.5 1 d D U P A -1
H2S1 H -0.5170 0.0608 0.5774 0.162 Uiso 0.5 1 calc R U P A -1
H2S2 H -0.4302 0.0101 0.5873 0.162 Uiso 0.5 1 calc R U P A -1
O1S1 O -0.520(3) -0.0251(17) 0.4721(11) 0.135(6) Uani 0.5 1 d D U P A -1
C3S1 C -0.594(4) -0.118(3) 0.4577(14) 0.137(10) Uani 0.5 1 d D U P A -1
H3S1 H -0.5503 -0.1467 0.4848 0.164 Uiso 0.5 1 calc R U P A -1
H3S2 H -0.6540 -0.1130 0.4799 0.164 Uiso 0.5 1 calc R U P A -1
C4S1 C -0.6441(18) -0.1763(11) 0.3746(11) 0.115(6) Uani 0.5 1 d D U P A -1
H4S1 H -0.6963 -0.1531 0.3489 0.173 Uiso 0.5 1 calc R U P A -1
H4S2 H -0.6839 -0.2384 0.3680 0.173 Uiso 0.5 1 calc R U P A -1
H4S3 H -0.5855 -0.1763 0.3511 0.173 Uiso 0.5 1 calc R U P A -1
H3NN H 0.658(4) 0.599(3) 0.723(3) 0.047(14) Uiso 1 1 d . . . . .
H2NN H 0.572(5) 0.521(3) 0.724(3) 0.049(15) Uiso 1 1 d . . . . .
H1NN H 0.666(4) 0.512(4) 0.712(3) 0.052(15) Uiso 1 1 d . . . . .
F751 F 0.1161(5) -0.0385(3) 0.2549(3) 0.0669(18) Uani 0.755(13) 1 d . U P B 1
F752 F 0.0921(6) 0.0193(3) 0.1703(3) 0.071(2) Uani 0.755(13) 1 d . U P B 1
F753 F -0.0490(4) -0.0606(4) 0.1862(3) 0.0533(14) Uani 0.755(13) 1 d . U P B 1
F754 F 0.010(3) 0.0144(14) 0.1540(9) 0.110(8) Uani 0.245(13) 1 d . U P B 2
F755 F -0.010(3) -0.0596(14) 0.224(2) 0.145(11) Uani 0.245(13) 1 d . U P B 2
F756 F 0.1460(18) 0.003(2) 0.2222(14) 0.127(10) Uani 0.245(13) 1 d . U P B 2
F431 F -0.3662(16) 0.3239(8) 0.5389(11) 0.111(6) Uani 0.516(16) 1 d . U P C 1
F432 F -0.2712(8) 0.4648(7) 0.5857(4) 0.067(3) Uani 0.516(16) 1 d . U P C 1
F433 F -0.4105(11) 0.4085(12) 0.4797(10) 0.077(4) Uani 0.516(16) 1 d . U P C 1
F434 F -0.3011(9) 0.3945(16) 0.5859(6) 0.124(7) Uani 0.484(16) 1 d . U P C 2
F435 F -0.4255(9) 0.2932(7) 0.4838(10) 0.091(4) Uani 0.484(16) 1 d . U P C 2
F436 F -0.3917(16) 0.4288(12) 0.5014(14) 0.103(6) Uani 0.484(16) 1 d . U P C 2
F651 F -0.4010(7) 0.0598(5) 0.0299(3) 0.068(4) Uani 0.520(16) 1 d . U P D 1
F652 F -0.2249(8) 0.1199(6) 0.0879(4) 0.046(2) Uani 0.520(16) 1 d . U P D 1
F653 F -0.3289(9) 0.1993(9) 0.1006(8) 0.051(2) Uani 0.520(16) 1 d . U P D 1
F654 F -0.4415(7) 0.1054(10) 0.0454(6) 0.092(4) Uani 0.480(16) 1 d . U P D 2
F655 F -0.2963(11) 0.0720(8) 0.0580(5) 0.062(4) Uani 0.480(16) 1 d . U P D 2
F656 F -0.2820(13) 0.2081(10) 0.1152(9) 0.066(3) Uani 0.480(16) 1 d . U P D 2
C213 C 1.0656(9) 0.6488(8) 0.8021(7) 0.0650(18) Uani 0.542(7) 1 d . U P E 1
H21A H 1.0359 0.5847 0.7662 0.098 Uiso 0.542(7) 1 calc R U P E 1
H21B H 1.1228 0.6575 0.8494 0.098 Uiso 0.542(7) 1 calc R U P E 1
H21C H 1.0983 0.6865 0.7766 0.098 Uiso 0.542(7) 1 calc R U P E 1
C211 C 0.972(2) 0.676(2) 0.8235(12) 0.064(2) Uani 0.542(7) 1 d . U P E 1
H211 H 1.0131 0.7378 0.8661 0.076 Uiso 0.542(7) 1 calc R U P E 1
C212 C 0.9044(9) 0.6930(9) 0.7659(8) 0.0650(18) Uani 0.542(7) 1 d . U P E 1
H21D H 0.9506 0.7271 0.7438 0.098 Uiso 0.542(7) 1 calc R U P E 1
H21E H 0.8631 0.7286 0.7893 0.098 Uiso 0.542(7) 1 calc R U P E 1
H21F H 0.8519 0.6352 0.7245 0.098 Uiso 0.542(7) 1 calc R U P E 1
C222 C 0.857(5) 0.440(3) 0.7529(14) 0.053(4) Uani 0.542(7) 1 d . U P E 1
H22D H 0.8752 0.4730 0.7201 0.079 Uiso 0.542(7) 1 calc R U P E 1
H22E H 0.7772 0.4213 0.7439 0.079 Uiso 0.542(7) 1 calc R U P E 1
H22F H 0.8786 0.3863 0.7398 0.079 Uiso 0.542(7) 1 calc R U P E 1
C221 C 0.921(5) 0.502(3) 0.8393(19) 0.036(3) Uani 0.542(7) 1 d . U P E 1
H221 H 1.0024 0.5175 0.8468 0.043 Uiso 0.542(7) 1 calc R U P E 1
C223 C 0.894(3) 0.4471(15) 0.8894(11) 0.036(3) Uani 0.542(7) 1 d . U P E 1
H22A H 0.8142 0.4262 0.8798 0.053 Uiso 0.542(7) 1 calc R U P E 1
H22B H 0.9342 0.4858 0.9449 0.053 Uiso 0.542(7) 1 calc R U P E 1
H22C H 0.9181 0.3946 0.8752 0.053 Uiso 0.542(7) 1 calc R U P E 1
C216 C 0.9933(11) 0.7702(9) 0.8400(8) 0.0650(18) Uani 0.458(7) 1 d . U P E 2
H21G H 1.0240 0.7936 0.8051 0.098 Uiso 0.458(7) 1 calc R U P E 2
H21H H 1.0499 0.7962 0.8920 0.098 Uiso 0.458(7) 1 calc R U P E 2
H21I H 0.9284 0.7872 0.8437 0.098 Uiso 0.458(7) 1 calc R U P E 2
C214 C 0.957(3) 0.664(2) 0.8065(14) 0.064(2) Uani 0.458(7) 1 d . U P E 2
H214 H 1.0256 0.6488 0.8047 0.076 Uiso 0.458(7) 1 calc R U P E 2
C215 C 0.8776(11) 0.6255(11) 0.7222(8) 0.064(2) Uani 0.458(7) 1 d . U P E 2
H21J H 0.8577 0.5594 0.6994 0.095 Uiso 0.458(7) 1 calc R U P E 2
H21K H 0.9138 0.6526 0.6914 0.095 Uiso 0.458(7) 1 calc R U P E 2
H21L H 0.8101 0.6400 0.7220 0.095 Uiso 0.458(7) 1 calc R U P E 2
C225 C 0.873(6) 0.444(4) 0.7685(17) 0.053(4) Uani 0.458(7) 1 d . U P E 2
H22G H 0.8937 0.3901 0.7582 0.079 Uiso 0.458(7) 1 calc R U P E 2
H22H H 0.8949 0.4756 0.7354 0.079 Uiso 0.458(7) 1 calc R U P E 2
H22I H 0.7924 0.4265 0.7569 0.079 Uiso 0.458(7) 1 calc R U P E 2
C224 C 0.930(6) 0.506(3) 0.851(2) 0.036(3) Uani 0.458(7) 1 d . U P E 2
H224 H 1.0124 0.5229 0.8617 0.043 Uiso 0.458(7) 1 calc R U P E 2
C226 C 0.903(3) 0.4675(19) 0.9086(14) 0.036(3) Uani 0.458(7) 1 d . U P E 2
H22J H 0.8222 0.4375 0.8922 0.053 Uiso 0.458(7) 1 calc R U P E 2
H22K H 0.9294 0.5167 0.9604 0.053 Uiso 0.458(7) 1 calc R U P E 2
H22L H 0.9393 0.4232 0.9110 0.053 Uiso 0.458(7) 1 calc R U P E 2
C11 C 0.7126(13) 0.7279(10) 1.0362(8) 0.0310(13) Uani 0.579(11) 1 d D U P F 1
C12 C 0.7173(13) 0.7552(10) 1.1140(8) 0.0316(15) Uani 0.579(11) 1 d D U P F 1
H12 H 0.7628 0.7386 1.1493 0.038 Uiso 0.579(11) 1 calc R U P F 1
C13 C 0.6549(10) 0.8069(9) 1.1400(7) 0.039(2) Uani 0.579(11) 1 d D U P F 1
H13 H 0.6576 0.8249 1.1928 0.047 Uiso 0.579(11) 1 calc R U P F 1
C14 C 0.5894(10) 0.8321(6) 1.0895(6) 0.042(2) Uani 0.579(11) 1 d D U P F 1
H14 H 0.5466 0.8665 1.1079 0.051 Uiso 0.579(11) 1 calc R U P F 1
C15 C 0.5851(9) 0.8083(6) 1.0128(6) 0.0377(18) Uani 0.579(11) 1 d D U P F 1
H15 H 0.5399 0.8264 0.9787 0.045 Uiso 0.579(11) 1 calc R U P F 1
C16 C 0.6481(9) 0.7570(8) 0.9856(6) 0.0324(19) Uani 0.579(11) 1 d D U P F 1
C441 C 0.7288(17) 0.7222(13) 1.0429(10) 0.0310(13) Uani 0.421(11) 1 d DG U P F 2
C442 C 0.7328(17) 0.7411(14) 1.1198(10) 0.0316(15) Uani 0.421(11) 1 d DG U P F 2
H42A H 0.7662 0.7114 1.1485 0.038 Uiso 0.421(11) 1 calc R U P F 2
C443 C 0.6879(13) 0.8034(12) 1.1547(7) 0.039(2) Uani 0.421(11) 1 d DG U P F 2
H43 H 0.6906 0.8163 1.2072 0.047 Uiso 0.421(11) 1 calc R U P F 2
C444 C 0.6390(11) 0.8467(9) 1.1126(7) 0.042(2) Uani 0.421(11) 1 d DG U P F 2
H44A H 0.6083 0.8893 1.1365 0.051 Uiso 0.421(11) 1 calc R U P F 2
C445 C 0.6350(11) 0.8279(8) 1.0358(7) 0.0377(18) Uani 0.421(11) 1 d DG U P F 2
H45 H 0.6016 0.8575 1.0071 0.045 Uiso 0.421(11) 1 calc R U P F 2
C446 C 0.6799(12) 0.7656(11) 1.0009(7) 0.0324(19) Uani 0.421(11) 1 d DG U P F 2
C112 C 0.7188(10) 0.9189(7) 0.9126(7) 0.054(2) Uani 0.565(9) 1 d D U P F 1
H11D H 0.6927 0.9273 0.9574 0.081 Uiso 0.565(9) 1 calc R U P F 1
H11E H 0.6564 0.9027 0.8653 0.081 Uiso 0.565(9) 1 calc R U P F 1
H11F H 0.7766 0.9756 0.9217 0.081 Uiso 0.565(9) 1 calc R U P F 1
C111 C 0.7670(10) 0.8425(8) 0.9020(8) 0.041(2) Uani 0.565(9) 1 d D U P F 1
H111 H 0.7861 0.8311 0.8531 0.049 Uiso 0.565(9) 1 calc R U P F 1
C113 C 0.8744(9) 0.8710(7) 0.9704(7) 0.048(2) Uani 0.565(9) 1 d D U P F 1
H11A H 0.9317 0.9223 0.9704 0.073 Uiso 0.565(9) 1 calc R U P F 1
H11B H 0.9005 0.8198 0.9646 0.073 Uiso 0.565(9) 1 calc R U P F 1
H11C H 0.8596 0.8893 1.0198 0.073 Uiso 0.565(9) 1 calc R U P F 1
C122 C 0.5471(19) 0.738(2) 0.7491(13) 0.061(5) Uani 0.565(9) 1 d D U P F 1
H12D H 0.5515 0.6818 0.7147 0.092 Uiso 0.565(9) 1 calc R U P F 1
H12E H 0.6148 0.7890 0.7619 0.092 Uiso 0.565(9) 1 calc R U P F 1
H12F H 0.4822 0.7485 0.7224 0.092 Uiso 0.565(9) 1 calc R U P F 1
C121 C 0.5358(14) 0.7279(15) 0.8240(10) 0.045(2) Uani 0.565(9) 1 d D U P F 1
H121 H 0.5173 0.7808 0.8524 0.054 Uiso 0.565(9) 1 calc R U P F 1
C123 C 0.441(2) 0.6432(17) 0.8083(18) 0.051(3) Uani 0.565(9) 1 d D U P F 1
H12A H 0.4502 0.5898 0.7740 0.076 Uiso 0.565(9) 1 calc R U P F 1
H12B H 0.3702 0.6475 0.7830 0.076 Uiso 0.565(9) 1 calc R U P F 1
H12C H 0.4411 0.6373 0.8578 0.076 Uiso 0.565(9) 1 calc R U P F 1
C412 C 0.7752(13) 0.9319(9) 0.9455(10) 0.054(2) Uani 0.435(9) 1 d D U P F 2
H41A H 0.7647 0.9433 0.9963 0.081 Uiso 0.435(9) 1 calc R U P F 2
H41B H 0.7067 0.9244 0.9067 0.081 Uiso 0.435(9) 1 calc R U P F 2
H41C H 0.8364 0.9834 0.9498 0.081 Uiso 0.435(9) 1 calc R U P F 2
C411 C 0.8030(14) 0.8446(11) 0.9200(11) 0.041(2) Uani 0.435(9) 1 d D U P F 2
H411 H 0.8133 0.8384 0.8686 0.049 Uiso 0.435(9) 1 calc R U P F 2
C413 C 0.9170(12) 0.8571(9) 0.9734(10) 0.048(2) Uani 0.435(9) 1 d D U P F 2
H41D H 0.9716 0.9150 0.9817 0.073 Uiso 0.435(9) 1 calc R U P F 2
H41E H 0.9405 0.8071 0.9488 0.073 Uiso 0.435(9) 1 calc R U P F 2
H41F H 0.9118 0.8572 1.0237 0.073 Uiso 0.435(9) 1 calc R U P F 2
C422 C 0.580(3) 0.761(3) 0.7678(17) 0.061(5) Uani 0.435(9) 1 d D U P F 2
H42B H 0.5134 0.7652 0.7368 0.092 Uiso 0.435(9) 1 calc R U P F 2
H42C H 0.5948 0.7084 0.7365 0.092 Uiso 0.435(9) 1 calc R U P F 2
H42D H 0.6439 0.8163 0.7835 0.092 Uiso 0.435(9) 1 calc R U P F 2
C421 C 0.5628(19) 0.748(2) 0.8407(14) 0.045(2) Uani 0.435(9) 1 d D U P F 2
H421 H 0.5528 0.8033 0.8735 0.054 Uiso 0.435(9) 1 calc R U P F 2
C423 C 0.459(3) 0.666(2) 0.819(2) 0.051(3) Uani 0.435(9) 1 d D U P F 2
H42E H 0.4704 0.6104 0.7906 0.076 Uiso 0.435(9) 1 calc R U P F 2
H42F H 0.3953 0.6716 0.7847 0.076 Uiso 0.435(9) 1 calc R U P F 2
H42G H 0.4446 0.6634 0.8659 0.076 Uiso 0.435(9) 1 calc R U P F 2

loop_
_atom_site_aniso_label
_atom_site_aniso_U_11
_atom_site_aniso_U_22
_atom_site_aniso_U_33
_atom_site_aniso_U_23
_atom_site_aniso_U_13
_atom_site_aniso_U_12
Fe1 0.0321(3) 0.0276(3) 0.0290(3) 0.0157(2) 0.0187(3) 0.0154(2)
P3 0.0297(5) 0.0260(4) 0.0258(5) 0.0115(4) 0.0116(4) 0.0105(4)
Si1 0.0269(5) 0.0317(5) 0.0270(5) 0.0087(4) 0.0139(4) 0.0081(4)
P2 0.0359(5) 0.0420(6) 0.0403(6) 0.0212(5) 0.0252(5) 0.0183(5)
P1 0.0688(8) 0.0370(6) 0.0554(7) 0.0288(5) 0.0448(6) 0.0330(6)
F453 0.0394(14) 0.0547(16) 0.0665(18) 0.0403(14) 0.0209(13) 0.0094(12)
F733 0.0412(15) 0.0522(16) 0.0624(18) 0.0107(14) 0.0153(13) 0.0161(12)
F732 0.0523(17) 0.077(2) 0.075(2) 0.0275(17) 0.0028(15) 0.0358(16)
F731 0.0523(18) 0.107(3) 0.0508(18) 0.0293(18) 0.0194(15) -0.0064(17)
F452 0.080(2) 0.0430(16) 0.124(3) 0.0500(18) 0.052(2) 0.0285(15)
F451 0.073(2) 0.095(2) 0.066(2) 0.0629(19) -0.0173(17) -0.0179(18)
F553 0.111(3) 0.0582(19) 0.092(3) 0.0510(19) 0.022(2) 0.0351(19)
F552 0.178(4) 0.0420(17) 0.072(2) 0.0290(17) 0.035(3) 0.023(2)
F533 0.109(3) 0.122(3) 0.0382(17) 0.037(2) -0.0023(18) 0.044(2)
N1 0.051(3) 0.055(2) 0.037(2) 0.0266(19) 0.0248(18) 0.028(2)
F551 0.083(3) 0.053(2) 0.220(5) 0.061(3) 0.075(3) 0.0165(19)
F633 0.055(2) 0.132(3) 0.111(3) 0.087(3) -0.026(2) -0.044(2)
C61 0.038(2) 0.0278(18) 0.0300(19) 0.0142(15) 0.0127(16) 0.0176(16)
F632 0.087(3) 0.099(3) 0.175(4) 0.109(3) 0.046(3) 0.018(2)
C51 0.035(2) 0.037(2) 0.0273(18) 0.0200(16) 0.0124(16) 0.0140(17)
C66 0.042(2) 0.0306(19) 0.0302(19) 0.0160(16) 0.0136(17) 0.0164(17)
N2 0.047(2) 0.070(3) 0.0294(19) 0.0124(19) 0.0070(17) 0.018(2)
F532 0.131(4) 0.137(4) 0.044(2) 0.003(2) 0.017(2) 0.069(3)
C36 0.0308(19) 0.0340(19) 0.0350(19) 0.0201(16) 0.0216(16) 0.0187(16)
C31 0.0264(19) 0.048(2) 0.0303(19) 0.0204(17) 0.0189(16) 0.0190(16)
F531 0.196(5) 0.099(3) 0.044(2) 0.034(2) -0.035(3) -0.064(3)
C731 0.036(2) 0.047(2) 0.034(2) 0.0259(18) 0.0161(17) 0.0208(18)
C46 0.033(2) 0.039(2) 0.032(2) 0.0219(17) 0.0138(17) 0.0155(17)
C631 0.040(2) 0.0276(19) 0.040(2) 0.0133(17) 0.0080(18) 0.0108(17)
F631 0.059(2) 0.127(4) 0.136(4) 0.002(3) 0.059(3) -0.012(2)
C35 0.044(2) 0.046(2) 0.053(2) 0.033(2) 0.031(2) 0.028(2)
C71 0.038(2) 0.0356(19) 0.0281(19) 0.0241(16) 0.0150(16) 0.0185(16)
C41 0.0281(18) 0.0311(18) 0.0254(18) 0.0148(15) 0.0081(15) 0.0094(15)
C62 0.041(2) 0.0299(19) 0.0288(19) 0.0141(16) 0.0131(17) 0.0143(16)
C451 0.0268(19) 0.0325(19) 0.035(2) 0.0177(17) 0.0080(16) 0.0086(15)
C76 0.047(2) 0.038(2) 0.036(2) 0.0257(18) 0.0199(18) 0.0236(18)
C44 0.041(2) 0.030(2) 0.044(2) 0.0155(18) 0.0140(19) 0.0161(17)
C751 0.058(3) 0.039(2) 0.056(3) 0.021(2) 0.033(2) 0.023(2)
C651 0.052(2) 0.031(2) 0.0300(19) 0.0139(17) 0.0132(18) 0.0187(18)
C52 0.042(2) 0.038(2) 0.034(2) 0.0212(17) 0.0142(18) 0.0111(18)
C75 0.052(2) 0.041(2) 0.040(2) 0.0275(18) 0.0247(19) 0.0254(19)
C72 0.043(2) 0.038(2) 0.030(2) 0.0205(17) 0.0164(17) 0.0201(18)
C74 0.046(2) 0.045(2) 0.041(2) 0.0269(19) 0.0240(19) 0.0261(19)
C56 0.039(2) 0.035(2) 0.031(2) 0.0203(17) 0.0093(17) 0.0123(17)
C45 0.036(2) 0.040(2) 0.048(2) 0.028(2) 0.0089(19) 0.0105(18)
C316 0.051(3) 0.0271(19) 0.042(2) 0.0064(17) 0.022(2) 0.0087(18)
C42 0.038(2) 0.032(2) 0.036(2) 0.0166(17) 0.0173(18) 0.0087(17)
C431 0.042(2) 0.040(2) 0.048(2) 0.019(2) 0.026(2) 0.0160(19)
C73 0.040(2) 0.054(3) 0.039(2) 0.020(2) 0.0175(19) 0.024(2)
C312 0.032(2) 0.041(2) 0.036(2) 0.0165(18) 0.0135(17) 0.0134(17)
C64 0.046(2) 0.031(2) 0.029(2) 0.0093(17) 0.0020(18) 0.0119(18)
C21 0.031(2) 0.041(2) 0.042(2) 0.0122(19) 0.0182(17) 0.0088(17)
C55 0.050(3) 0.043(2) 0.045(2) 0.031(2) 0.013(2) 0.015(2)
C54 0.065(3) 0.055(3) 0.044(2) 0.037(2) 0.014(2) 0.018(2)
C531 0.052(3) 0.056(3) 0.030(2) 0.0253(19) 0.0096(19) 0.013(2)
C26 0.031(2) 0.044(2) 0.048(2) 0.011(2) 0.0200(19) 0.0057(18)
C23 0.034(2) 0.052(3) 0.060(3) 0.000(2) 0.012(2) 0.005(2)
C65 0.065(3) 0.049(3) 0.029(2) 0.017(2) 0.011(2) 0.025(2)
C32 0.034(2) 0.084(3) 0.032(2) 0.031(2) 0.0176(18) 0.028(2)
C25 0.033(2) 0.059(3) 0.063(3) 0.011(2) 0.026(2) 0.008(2)
C313 0.033(2) 0.065(3) 0.036(2) 0.017(2) 0.0068(18) 0.009(2)
C34 0.053(3) 0.080(3) 0.071(3) 0.060(3) 0.044(3) 0.047(3)
C22 0.033(2) 0.048(3) 0.043(2) 0.001(2) 0.0131(19) 0.0069(19)
C24 0.028(2) 0.054(3) 0.078(4) 0.004(3) 0.020(2) 0.000(2)
C551 0.074(4) 0.047(3) 0.062(3) 0.037(2) 0.022(3) 0.016(3)
B1 0.035(2) 0.032(2) 0.026(2) 0.0181(18) 0.0115(17) 0.0119(18)
C33 0.043(3) 0.113(4) 0.052(3) 0.061(3) 0.033(2) 0.046(3)
C63 0.052(3) 0.055(3) 0.056(3) 0.029(3) 0.009(2) 0.004(2)
C53 0.091(4) 0.064(3) 0.037(3) 0.028(2) 0.010(3) 0.012(3)
C315 0.065(3) 0.052(3) 0.041(3) -0.004(2) 0.014(2) 0.013(2)
C43 0.080(4) 0.064(3) 0.083(4) 0.041(3) 0.055(3) 0.043(3)
C314 0.067(4) 0.127(6) 0.029(3) 0.020(3) 0.001(3) 0.028(4)
C1S1 0.15(2) 0.131(9) 0.124(15) 0.062(12) 0.065(16) 0.009(10)
C2S1 0.150(15) 0.132(11) 0.108(18) 0.053(10) 0.048(15) 0.018(8)
O1S1 0.150(15) 0.132(11) 0.108(18) 0.053(10) 0.048(15) 0.018(8)
C3S1 0.15(2) 0.131(9) 0.124(15) 0.062(12) 0.065(16) 0.009(10)
C4S1 0.170(19) 0.082(10) 0.115(12) 0.052(9) 0.072(13) 0.043(10)
F751 0.085(3) 0.047(3) 0.075(3) 0.018(2) 0.025(3) 0.042(2)
F752 0.119(6) 0.041(2) 0.068(3) 0.018(2) 0.071(4) 0.019(3)
F753 0.050(2) 0.043(2) 0.053(3) 0.001(2) 0.021(2) 0.0131(17)
F754 0.16(2) 0.103(12) 0.047(6) -0.008(7) 0.007(10) 0.091(13)
F755 0.22(3) 0.030(7) 0.18(2) 0.014(12) 0.13(2) 0.017(12)
F756 0.104(11) 0.18(2) 0.119(16) 0.027(16) 0.057(11) 0.114(12)
F431 0.176(15) 0.072(6) 0.177(14) 0.076(8) 0.157(12) 0.069(7)
F432 0.088(5) 0.089(6) 0.052(3) 0.027(3) 0.049(3) 0.052(4)
F433 0.028(4) 0.094(8) 0.095(6) 0.015(5) 0.024(4) 0.022(4)
F434 0.088(7) 0.22(2) 0.069(5) 0.039(7) 0.059(5) 0.049(9)
F435 0.064(6) 0.072(5) 0.155(11) 0.039(6) 0.078(6) 0.022(4)
F436 0.113(12) 0.077(8) 0.199(17) 0.085(11) 0.117(11) 0.066(8)
F651 0.066(6) 0.084(5) 0.021(3) 0.013(3) 0.004(3) -0.006(4)
F652 0.053(4) 0.069(5) 0.038(3) 0.031(3) 0.024(3) 0.033(4)
F653 0.071(6) 0.063(5) 0.051(5) 0.041(4) 0.028(5) 0.043(5)
F654 0.064(4) 0.189(10) 0.058(5) 0.071(6) 0.026(4) 0.067(5)
F655 0.089(10) 0.085(6) 0.054(5) 0.038(5) 0.045(6) 0.064(7)
F656 0.103(9) 0.057(4) 0.059(7) 0.040(4) 0.036(7) 0.032(6)
C213 0.069(4) 0.087(4) 0.101(5) 0.079(4) 0.058(4) 0.047(3)
C211 0.067(5) 0.100(5) 0.091(5) 0.076(5) 0.062(5) 0.057(4)
C212 0.069(4) 0.087(4) 0.101(5) 0.079(4) 0.058(4) 0.047(3)
C222 0.072(14) 0.060(4) 0.031(8) 0.014(7) 0.027(11) 0.028(6)
C221 0.034(8) 0.051(3) 0.033(8) 0.019(5) 0.015(8) 0.025(4)
C223 0.046(5) 0.042(9) 0.027(9) 0.012(7) 0.015(8) 0.029(8)
C216 0.069(4) 0.087(4) 0.101(5) 0.079(4) 0.058(4) 0.047(3)
C214 0.067(5) 0.100(5) 0.091(5) 0.076(5) 0.062(5) 0.057(4)
C215 0.067(5) 0.100(5) 0.091(5) 0.076(5) 0.062(5) 0.057(4)
C225 0.072(14) 0.060(4) 0.031(8) 0.014(7) 0.027(11) 0.028(6)
C224 0.034(8) 0.051(3) 0.033(8) 0.019(5) 0.015(8) 0.025(4)
C226 0.046(5) 0.042(9) 0.027(9) 0.012(7) 0.015(8) 0.029(8)
C11 0.030(4) 0.025(2) 0.038(3) 0.0086(19) 0.020(3) 0.0073(19)
C12 0.037(4) 0.019(4) 0.039(3) 0.007(2) 0.020(3) 0.011(2)
C13 0.053(7) 0.027(2) 0.045(4) 0.009(3) 0.033(4) 0.015(4)
C14 0.054(6) 0.028(3) 0.055(5) 0.011(3) 0.036(5) 0.022(4)
C15 0.045(5) 0.028(4) 0.050(5) 0.016(3) 0.026(4) 0.018(4)
C16 0.038(6) 0.024(3) 0.045(4) 0.014(3) 0.026(4) 0.015(4)
C441 0.030(4) 0.025(2) 0.038(3) 0.0086(19) 0.020(3) 0.0073(19)
C442 0.037(4) 0.019(4) 0.039(3) 0.007(2) 0.020(3) 0.011(2)
C443 0.053(7) 0.027(2) 0.045(4) 0.009(3) 0.033(4) 0.015(4)
C444 0.054(6) 0.028(3) 0.055(5) 0.011(3) 0.036(5) 0.022(4)
C445 0.045(5) 0.028(4) 0.050(5) 0.016(3) 0.026(4) 0.018(4)
C446 0.038(6) 0.024(3) 0.045(4) 0.014(3) 0.026(4) 0.015(4)
C112 0.062(7) 0.038(3) 0.083(8) 0.035(5) 0.034(5) 0.027(5)
C111 0.064(7) 0.033(2) 0.047(6) 0.029(3) 0.028(4) 0.027(4)
C113 0.053(6) 0.030(4) 0.068(4) 0.029(3) 0.017(5) 0.013(3)
C122 0.073(13) 0.091(14) 0.077(9) 0.068(11) 0.050(8) 0.057(10)
C121 0.060(7) 0.051(8) 0.060(6) 0.038(6) 0.041(4) 0.038(5)
C123 0.057(6) 0.056(13) 0.071(7) 0.041(9) 0.038(5) 0.036(5)
C412 0.062(7) 0.038(3) 0.083(8) 0.035(5) 0.034(5) 0.027(5)
C411 0.064(7) 0.033(2) 0.047(6) 0.029(3) 0.028(4) 0.027(4)
C413 0.053(6) 0.030(4) 0.068(4) 0.029(3) 0.017(5) 0.013(3)
C422 0.073(13) 0.091(14) 0.077(9) 0.068(11) 0.050(8) 0.057(10)
C421 0.060(7) 0.051(8) 0.060(6) 0.038(6) 0.041(4) 0.038(5)
C423 0.057(6) 0.056(13) 0.071(7) 0.041(9) 0.038(5) 0.036(5)

loop_
_atom_type_symbol
_atom_type_description
_atom_type_scat_dispersion_real
_atom_type_scat_dispersion_imag
_atom_type_scat_source
C C 0.0181 0.0091 'International Tables Vol C Tables 4.2.6.8 and 6.1.1.4'
H H 0.0000 0.0000 'International Tables Vol C Tables 4.2.6.8 and 6.1.1.4'
B B 0.0090 0.0039 'International Tables Vol C Tables 4.2.6.8 and 6.1.1.4'
N N 0.0311 0.0180 'International Tables Vol C Tables 4.2.6.8 and 6.1.1.4'
F F 0.0727 0.0534 'International Tables Vol C Tables 4.2.6.8 and 6.1.1.4'
Si Si 0.2541 0.3302 'International Tables Vol C Tables 4.2.6.8 and 6.1.1.4'
P P 0.2955 0.4335 'International Tables Vol C Tables 4.2.6.8 and 6.1.1.4'
Fe Fe -1.1336 3.1974 'International Tables Vol C Tables 4.2.6.8 and 6.1.1.4'
O O 0.0492 0.0322 'International Tables Vol C Tables 4.2.6.8 and 6.1.1.4'

loop_
_geom_angle_atom_site_label_1
_geom_angle_atom_site_label_2
_geom_angle_atom_site_label_3
_geom_angle
N1 Fe1 Si1 175.73(14)
N1 Fe1 P2 102.17(13)
Si1 Fe1 P2 80.06(4)
N1 Fe1 P3 96.32(14)
Si1 Fe1 P3 79.42(4)
P2 Fe1 P3 115.73(4)
N1 Fe1 P1 101.95(13)
Si1 Fe1 P1 79.97(4)
P2 Fe1 P1 117.96(5)
P3 Fe1 P1 117.15(4)
C36 P3 C316 103.31(19)
C36 P3 C312 101.87(18)
C316 P3 C312 95.5(2)
C36 P3 Fe1 114.05(13)
C316 P3 Fe1 118.63(15)
C312 P3 Fe1 120.29(14)
C441 Si1 C21 108.4(7)
C441 Si1 C31 103.5(7)
C21 Si1 C31 104.75(18)
C21 Si1 C11 112.6(5)
C31 Si1 C11 106.7(5)
C441 Si1 Fe1 114.9(5)
C21 Si1 Fe1 112.39(14)
C31 Si1 Fe1 112.04(13)
C11 Si1 Fe1 108.2(4)
C26 P2 C211 99.3(8)
C26 P2 C224 98.8(15)
C26 P2 C221 105.1(13)
C211 P2 C221 102.9(19)
C26 P2 C214 108.4(10)
C224 P2 C214 103(2)
C26 P2 Fe1 113.74(14)
C211 P2 Fe1 118.3(8)
C224 P2 Fe1 118(2)
C221 P2 Fe1 115.3(19)
C214 P2 Fe1 113.7(10)
C16 P1 C111 106.5(6)
C421 P1 C446 110.4(11)
C421 P1 C411 105.0(9)
C446 P1 C411 93.9(8)
C16 P1 C121 101.6(8)
C111 P1 C121 98.4(6)
C421 P1 Fe1 122.1(11)
C16 P1 Fe1 112.1(4)
C111 P1 Fe1 122.4(4)
C446 P1 Fe1 108.5(4)
C411 P1 Fe1 113.4(4)
C121 P1 Fe1 113.2(7)
C62 C61 C66 115.3(4)
C62 C61 B1 124.6(3)
C66 C61 B1 119.5(4)
C56 C51 C52 116.5(3)
C56 C51 B1 122.5(3)
C52 C51 B1 120.5(3)
C651 C66 C61 123.0(4)
C313 N2 C315 111.9(4)
C313 N2 C314 110.1(4)
C315 N2 C314 109.6(4)
C35 C36 C31 121.1(4)
C35 C36 P3 124.8(3)
C31 C36 P3 114.2(3)
C32 C31 C36 117.7(4)
C32 C31 Si1 127.2(4)
C36 C31 Si1 115.1(3)
C74 C731 C72 121.1(4)
C74 C731 C73 117.1(4)
C72 C731 C73 121.9(4)
C451 C46 C41 122.5(4)
C64 C631 C62 121.3(4)
C64 C631 C63 119.9(4)
C62 C631 C63 118.8(4)
C36 C35 C34 119.1(5)
C72 C71 C76 115.7(4)
C72 C71 B1 124.2(3)
C76 C71 B1 119.7(4)
C46 C41 C42 115.2(3)
C46 C41 B1 124.2(3)
C42 C41 B1 119.7(3)
C61 C62 C631 121.8(4)
C44 C451 C46 120.7(4)
C44 C451 C45 119.2(4)
C46 C451 C45 120.0(4)
C75 C76 C71 122.7(4)
C451 C44 C431 118.4(4)
F755 C751 F756 118(2)
F752 C751 F753 107.5(5)
F752 C751 F751 105.3(5)
F753 C751 F751 103.3(4)
F755 C751 F754 108(2)
F756 C751 F754 102.7(17)
F755 C751 C75 109.3(13)
F756 C751 C75 113.2(12)
F752 C751 C75 114.4(4)
F753 C751 C75 114.8(4)
F751 C751 C75 110.5(4)
F754 C751 C75 104.1(7)
C64 C651 C66 120.7(4)
C64 C651 C65 120.6(4)
C66 C651 C65 118.7(4)
C51 C52 C531 121.8(4)
C76 C75 C74 120.5(4)
C76 C75 C751 121.6(4)
C74 C75 C751 117.9(4)
C71 C72 C731 122.0(4)
C731 C74 C75 118.0(4)
C51 C56 C55 122.1(4)
F451 C45 F453 107.5(4)
F451 C45 F452 105.6(4)
F453 C45 F452 105.4(3)
F451 C45 C451 112.2(4)
F453 C45 C451 113.0(3)
F452 C45 C451 112.6(4)
C315 C316 P3 111.8(3)
C431 C42 C41 122.6(4)
C42 C431 C44 120.7(4)
C42 C431 C43 120.6(4)
C44 C431 C43 118.7(4)
F733 C73 F731 106.7(4)
F733 C73 F732 105.0(4)
F731 C73 F732 104.2(4)
F733 C73 C731 114.0(4)
F731 C73 C731 112.9(4)
F732 C73 C731 113.1(4)
C313 C312 P3 111.4(3)
C651 C64 C631 117.9(4)
C22 C21 C26 118.7(4)
C22 C21 Si1 127.6(3)
C26 C21 Si1 113.6(3)
C54 C55 C56 120.6(4)
C54 C55 C551 119.8(4)
C56 C55 C551 119.6(4)
C55 C54 C531 118.7(4)
C54 C531 C52 120.3(4)
C54 C531 C53 120.2(4)
C52 C531 C53 119.5(4)
C25 C26 C21 119.0(4)
C25 C26 P2 124.8(4)
C21 C26 P2 116.2(3)
C24 C23 C22 119.8(5)
F651 C65 F653 110.6(7)
F655 C65 F656 113.9(9)
F655 C65 F654 106.5(7)
F656 C65 F654 100.6(7)
F651 C65 F652 101.5(5)
F653 C65 F652 101.3(7)
F655 C65 C651 114.3(5)
F651 C65 C651 116.1(5)
F653 C65 C651 114.5(8)
F656 C65 C651 111.2(8)
F654 C65 C651 109.1(5)
F652 C65 C651 111.1(4)
C33 C32 C31 121.5(5)
C24 C25 C26 121.2(5)
N2 C313 C312 112.4(4)
C33 C34 C35 120.9(4)
C23 C22 C21 121.2(4)
C25 C24 C23 120.0(5)
F551 C551 F553 107.2(4)
F551 C551 F552 105.8(5)
F553 C551 F552 104.4(5)
F551 C551 C55 113.3(5)
F553 C551 C55 112.7(5)
F552 C551 C55 112.8(4)
C51 B1 C41 112.4(3)
C51 B1 C61 115.1(3)
C41 B1 C61 101.2(3)
C51 B1 C71 103.0(3)
C41 B1 C71 115.3(3)
C61 B1 C71 110.4(3)
C34 C33 C32 119.8(4)
F633 C63 F631 105.3(5)
F633 C63 F632 105.1(5)
F631 C63 F632 105.9(5)
F633 C63 C631 114.1(4)
F631 C63 C631 113.0(4)
F632 C63 C631 112.7(5)
F532 C53 F531 106.1(6)
F532 C53 F533 104.4(5)
F531 C53 F533 105.4(6)
F532 C53 C531 113.1(5)
F531 C53 C531 113.5(4)
F533 C53 C531 113.6(5)
N2 C315 C316 112.3(4)
F434 C43 F436 113.2(13)
F431 C43 F433 116.1(12)
F431 C43 F432 105.1(9)
F433 C43 F432 100.3(8)
F434 C43 F435 99.8(9)
F436 C43 F435 97.4(10)
F431 C43 C431 116.7(6)
F434 C43 C431 117.6(7)
F436 C43 C431 117.7(11)
F433 C43 C431 110.7(10)
F432 C43 C431 105.8(6)
F435 C43 C431 106.8(6)
C1S1 C2S1 O1S1 116(2)
C3S1 O1S1 C2S1 117.5(16)
C4S1 C3S1 O1S1 112(2)
C212 C211 C213 114.1(14)
C212 C211 P2 114.7(17)
C213 C211 P2 116.9(16)
C222 C221 C223 108(3)
C222 C221 P2 114(4)
C223 C221 P2 113(3)
C215 C214 C216 108(2)
C215 C214 P2 113(2)
C216 C214 P2 112.4(16)
C225 C224 C226 115(4)
C225 C224 P2 110(4)
C226 C224 P2 107(4)
C12 C11 C16 119.1(6)
C12 C11 Si1 124.5(8)
C16 C11 Si1 116.4(8)
C13 C12 C11 119.9(7)
C14 C13 C12 120.5(7)
C13 C14 C15 121.2(7)
C14 C15 C16 119.3(7)
C15 C16 C11 120.0(6)
C15 C16 P1 127.7(8)
C11 C16 P1 111.7(7)
C442 C441 C446 120.0
C442 C441 Si1 126.4(9)
C446 C441 Si1 113.6(9)
C443 C442 C441 120.0
C444 C443 C442 120.0
C443 C444 C445 120.0
C446 C445 C444 120.0
C445 C446 C441 120.0
C445 C446 P1 122.6(8)
C441 C446 P1 117.4(8)
C112 C111 C113 110.9(8)
C112 C111 P1 115.7(10)
C113 C111 P1 106.2(8)
C123 C121 C122 112.6(12)
C123 C121 P1 110.6(16)
C122 C121 P1 113.3(13)
C413 C411 C412 111.5(11)
C413 C411 P1 118.3(11)
C412 C411 P1 112.3(12)
C423 C421 C422 110.9(16)
C423 C421 P1 109(2)
C422 C421 P1 111(2)

loop_
_geom_bond_atom_site_label_1
_geom_bond_atom_site_label_2
_geom_bond_distance
Fe1 N1 2.048(4)
Fe1 Si1 2.3044(12)
Fe1 P2 2.3142(12)
Fe1 P3 2.3171(11)
Fe1 P1 2.3495(11)
P3 C36 1.830(4)
P3 C316 1.840(4)
P3 C312 1.840(4)
Si1 C441 1.797(10)
Si1 C21 1.885(4)
Si1 C31 1.892(4)
Si1 C11 1.966(9)
P2 C26 1.820(5)
P2 C211 1.84(3)
P2 C224 1.87(6)
P2 C221 1.87(5)
P2 C214 1.91(3)
P1 C421 1.72(3)
P1 C16 1.796(10)
P1 C111 1.828(15)
P1 C446 1.910(11)
P1 C411 1.97(2)
P1 C121 1.980(18)
F453 C45 1.322(5)
F733 C73 1.321(5)
F732 C73 1.347(5)
F731 C73 1.341(5)
F452 C45 1.337(5)
F451 C45 1.317(5)
F553 C551 1.319(6)
F552 C551 1.341(7)
F533 C53 1.319(7)
F551 C551 1.291(7)
F633 C63 1.306(6)
C61 C62 1.392(6)
C61 C66 1.399(5)
C61 B1 1.640(6)
F632 C63 1.319(6)
C51 C56 1.386(5)
C51 C52 1.398(6)
C51 B1 1.634(5)
C66 C651 1.388(6)
N2 C313 1.458(6)
N2 C315 1.464(7)
N2 C314 1.474(6)
F532 C53 1.310(8)
C36 C35 1.386(5)
C36 C31 1.400(6)
C31 C32 1.397(5)
F531 C53 1.318(7)
C731 C74 1.384(6)
C731 C72 1.392(6)
C731 C73 1.482(6)
C46 C451 1.393(5)
C46 C41 1.399(5)
C631 C64 1.384(6)
C631 C62 1.398(6)
C631 C63 1.481(7)
F631 C63 1.317(7)
C35 C34 1.388(6)
C71 C72 1.389(6)
C71 C76 1.403(5)
C71 B1 1.645(6)
C41 C42 1.400(5)
C41 B1 1.635(6)
C451 C44 1.371(6)
C451 C45 1.498(5)
C76 C75 1.379(6)
C44 C431 1.386(6)
C751 F755 1.18(2)
C751 F756 1.234(17)
C751 F752 1.293(6)
C751 F753 1.354(7)
C751 F751 1.377(6)
C751 F754 1.393(18)
C751 C75 1.493(6)
C651 C64 1.373(6)
C651 C65 1.500(6)
C52 C531 1.399(5)
C75 C74 1.384(6)
C56 C55 1.395(5)
C316 C315 1.517(7)
C42 C431 1.384(6)
C431 C43 1.498(7)
C312 C313 1.542(6)
C21 C22 1.392(6)
C21 C26 1.406(6)
C55 C54 1.379(7)
C55 C551 1.503(6)
C54 C531 1.383(7)
C531 C53 1.493(7)
C26 C25 1.400(6)
C23 C24 1.380(7)
C23 C22 1.384(6)
C65 F655 1.186(7)
C65 F651 1.276(7)
C65 F653 1.278(14)
C65 F656 1.334(15)
C65 F654 1.442(9)
C65 F652 1.479(9)
C32 C33 1.376(7)
C25 C24 1.371(7)
C34 C33 1.369(8)
C43 F431 1.212(10)
C43 F434 1.248(12)
C43 F436 1.262(18)
C43 F433 1.336(15)
C43 F432 1.453(11)
C43 F435 1.489(12)
C1S1 C2S1 1.43(3)
C2S1 O1S1 1.524(19)
O1S1 C3S1 1.50(2)
C3S1 C4S1 1.46(3)
C213 C211 1.51(3)
C211 C212 1.40(2)
C222 C221 1.54(3)
C221 C223 1.55(4)
C216 C214 1.57(4)
C214 C215 1.53(3)
C225 C224 1.47(3)
C224 C226 1.50(5)
C11 C12 1.397(9)
C11 C16 1.418(9)
C12 C13 1.395(9)
C13 C14 1.378(10)
C14 C15 1.378(10)
C15 C16 1.406(9)
C441 C442 1.3900
C441 C446 1.3900
C442 C443 1.3900
C443 C444 1.3900
C444 C445 1.3900
C445 C446 1.3900
C112 C111 1.537(10)
C111 C113 1.537(10)
C122 C121 1.525(11)
C121 C123 1.513(11)
C412 C411 1.543(12)
C411 C413 1.534(12)
C422 C421 1.530(13)
C421 C423 1.521(13)
